data_7036159
loop_
_publ_author_name
'Gupta, Vijay'
'Khullar, Sadhika'
'Kumar, Sandeep'
'Mandal, Sanjay K.'

_publ_section_title
;
 Construction of a robust pillared-layer framework based on the rare
 paddlewheel subunit [Mn(\m-O2CR)4L2]: synthesis, crystal structure and
 magnetic properties.
;
_journal_issue 38
_journal_name_full 'Dalton transactions (Cambridge, England : 2003)'
_journal_page_first 16778
_journal_page_last 16784
_journal_paper_doi 10.1039/c5dt02354h
_journal_volume 44
_journal_year 2015
_chemical_formula_moiety 'C42 H36 Mn2 N2 O8 Si2'
_chemical_formula_sum 'C42 H36 Mn2 N2 O8 Si2'
_chemical_formula_weight 862.79
_space_group_crystal_system triclinic
_space_group_IT_number 2
_space_group_name_Hall '-P 1'
_space_group_name_H-M_alt 'P -1'
_symmetry_space_group_name_Hall '-P 1'
_symmetry_space_group_name_H-M 'P -1'
_atom_sites_solution_hydrogens geom
_audit_update_record
;
2015-08-07 deposited with the CCDC.
2015-08-12 downloaded from the CCDC.
;
_cell_angle_alpha 73.176(3)
_cell_angle_beta 81.737(3)
_cell_angle_gamma 86.247(3)
_cell_formula_units_Z 1
_cell_length_a 8.6185(17)
_cell_length_b 10.683(2)
_cell_length_c 11.709(2)
_cell_measurement_reflns_used 2189
_cell_measurement_temperature 296.(2)
_cell_measurement_theta_max 21.1802
_cell_measurement_theta_min 2.3901
_cell_volume 1020.9(3)
_computing_cell_refinement 'SAINT V8.30C (Bruker AXS Inc., 2013)'
_computing_data_collection 'APEX2 (Bruker)'
_computing_data_reduction 'SAINT V8.30C (Bruker AXS Inc., 2013)'
_computing_molecular_graphics 'SHELXTL (Bruker AXS)'
_computing_publication_material 'SHELXTL (Bruker AXS)'
_computing_structure_refinement 'SHELXL-2013 (Sheldrick, 2013)'
_computing_structure_solution 'SHELXL-2013 (Sheldrick, 2013)'
_diffrn_ambient_temperature 296.(2)
_diffrn_detector_area_resol_mean 8.3333
_diffrn_measured_fraction_theta_full 0.953
_diffrn_measured_fraction_theta_max 0.953
_diffrn_measurement_device_type 'Bruker Kappa APEX II'
_diffrn_measurement_method 'phi and omega scans'
_diffrn_radiation_monochromator graphite
_diffrn_radiation_type 'Mo K\a'
_diffrn_radiation_wavelength 0.71073
_diffrn_reflns_av_R_equivalents 0.0845
_diffrn_reflns_av_unetI/netI 0.1464
_diffrn_reflns_limit_h_max 10
_diffrn_reflns_limit_h_min -9
_diffrn_reflns_limit_k_max 12
_diffrn_reflns_limit_k_min -12
_diffrn_reflns_limit_l_max 13
_diffrn_reflns_limit_l_min -10
_diffrn_reflns_number 5838
_diffrn_reflns_theta_full 25.00
_diffrn_reflns_theta_max 25.00
_diffrn_reflns_theta_min 1.83
_diffrn_source 'sealed tube'
_diffrn_source_type 'fine focus'
_exptl_absorpt_coefficient_mu 0.731
_exptl_absorpt_correction_T_max 0.7452
_exptl_absorpt_correction_T_min 0.6141
_exptl_absorpt_correction_type multi-scan
_exptl_absorpt_process_details 'SADABS V2012/1 (Bruker AXS Inc.)'
_exptl_crystal_colour colorless
_exptl_crystal_density_diffrn 1.397
_exptl_crystal_density_method 'not measured'
_exptl_crystal_description block
_exptl_crystal_F_000 444
_exptl_crystal_size_max 0.15
_exptl_crystal_size_mid 0.10
_exptl_crystal_size_min 0.08
_refine_diff_density_max 0.440
_refine_diff_density_min -0.607
_refine_ls_extinction_method none
_refine_ls_goodness_of_fit_ref 0.987
_refine_ls_hydrogen_treatment constr
_refine_ls_matrix_type full
_refine_ls_number_parameters 255
_refine_ls_number_reflns 3421
_refine_ls_number_restraints 0
_refine_ls_restrained_S_all 0.987
_refine_ls_R_factor_all 0.1167
_refine_ls_R_factor_gt 0.0733
_refine_ls_shift/su_max 0.006
_refine_ls_shift/su_mean 0.000
_refine_ls_structure_factor_coef Fsqd
_refine_ls_weighting_details
;
w=1/[\s^2^(Fo^2^)+(0.0800P)^2^]
where P=(Fo^2^+2Fc^2^)/3
;
_refine_ls_weighting_scheme calc
_refine_ls_wR_factor_gt 0.1745
_refine_ls_wR_factor_ref 0.2009
_reflns_number_gt 2145
_reflns_number_total 3421
_reflns_threshold_expression 'I > 2\s(I)'
_cod_data_source_file c5dt02354h2.cif
_cod_data_source_block 2
_cod_depositor_comments 'Adding full bibliography for 7036159--7036160.cif.'
_cod_database_code 7036159

loop_
_space_group_symop_operation_xyz
'x, y, z'
'-x, -y, -z'

loop_
_atom_site_type_symbol
_atom_site_label
_atom_site_fract_x
_atom_site_fract_y
_atom_site_fract_z
_atom_site_U_iso_or_equiv
_atom_site_adp_type
_atom_site_calc_flag
_atom_site_refinement_flags
_atom_site_occupancy
Mn Mn1 0.62087(10) 0.56930(8) 0.53804(8) 0.0315(3) Uani d . 1
Si Si2 -0.2465(2) 0.75336(16) 0.99944(16) 0.0363(5) Uani d . 1
O O1 0.4229(5) 0.6124(4) 0.6518(4) 0.0502(12) Uani d . 1
O O2 0.5014(6) 0.6822(5) 0.3917(4) 0.0600(14) Uani d . 1
O O3 0.7542(5) 0.4886(4) 0.4094(4) 0.0476(12) Uani d . 1
O O4 0.6842(6) 0.4003(5) 0.6741(4) 0.0574(14) Uani d . 1
N N1 0.7711(6) 0.7271(5) 0.5269(5) 0.0421(13) Uani d . 1
C C1 -0.0840(7) 0.6953(6) 0.9006(6) 0.0377(15) Uani d . 1
C C2 0.2850(8) 0.5787(6) 0.6551(6) 0.0401(16) Uani d . 1
C C3 0.1579(7) 0.6168(6) 0.7416(6) 0.0359(15) Uani d . 1
C C4 0.0094(8) 0.5718(6) 0.7576(6) 0.0422(16) Uani d . 1
H H4 -0.0135 0.5159 0.7147 0.051 Uiso calc R 1
C C5 -0.1080(7) 0.6083(6) 0.8372(6) 0.0420(16) Uani d . 1
H H5 -0.2067 0.573 0.8484 0.05 Uiso calc R 1
C C6 0.0678(8) 0.7410(7) 0.8820(7) 0.056(2) Uani d . 1
H H6 0.0905 0.7994 0.9224 0.067 Uiso calc R 1
C C7 0.1864(8) 0.7019(7) 0.8052(7) 0.0522(19) Uani d . 1
H H7 0.2868 0.7334 0.7963 0.063 Uiso calc R 1
C C8 -0.1747(8) 0.7661(6) 1.1373(6) 0.0468(17) Uani d . 1
H H8A -0.1174 0.6874 1.172 0.07 Uiso calc R 1
H H8B -0.2622 0.7781 1.1941 0.07 Uiso calc R 1
H H8C -0.1071 0.8394 1.117 0.07 Uiso calc R 1
C C9 -0.4144(8) 0.6415(7) 1.0342(6) 0.0544(19) Uani d . 1
H H9A -0.446 0.636 0.9605 0.082 Uiso calc R 1
H H9B -0.5006 0.6748 1.0796 0.082 Uiso calc R 1
H H9C -0.3833 0.5561 1.0805 0.082 Uiso calc R 1
C C10 -0.3047(7) 0.9233(6) 0.9093(6) 0.0391(16) Uani d . 1
C C11 -0.4272(8) 0.9463(7) 0.8393(6) 0.0502(18) Uani d . 1
H H11 -0.4894 0.8773 0.842 0.06 Uiso calc R 1
C C12 -0.2187(8) 1.0307(6) 0.9032(6) 0.0489(18) Uani d . 1
H H12 -0.1372 1.0193 0.9497 0.059 Uiso calc R 1
C C13 0.6028(8) 0.3084(7) 0.6743(6) 0.0451(18) Uani d . 1
C C14 0.6316(7) 0.1746(6) 0.7576(5) 0.0367(15) Uani d . 1
C C15 0.5421(8) 0.0702(7) 0.7657(6) 0.0486(18) Uani d . 1
H H15 0.4588 0.0828 0.7208 0.058 Uiso calc R 1
C C16 0.7497(8) 0.1549(6) 0.8301(7) 0.0506(19) Uani d . 1
H H16 0.8082 0.2251 0.8298 0.061 Uiso calc R 1
C C17 0.9174(8) 0.7358(7) 0.4754(8) 0.063(2) Uani d . 1
H H17 0.9612 0.6679 0.4455 0.075 Uiso calc R 1
C C18 1.0088(8) 0.8409(8) 0.4638(8) 0.068(3) Uani d . 1
H H18 1.1119 0.842 0.4268 0.081 Uiso calc R 1
C C19 0.9511(8) 0.9425(7) 0.5052(7) 0.0487(18) Uani d . 1
C C20 0.8019(11) 0.9323(10) 0.5610(12) 0.135(6) Uani d . 1
H H20 0.7552 0.9988 0.5917 0.162 Uiso calc R 1
C C21 0.7193(10) 0.8209(9) 0.5718(11) 0.122(5) Uani d . 1
H H21 0.6191 0.8137 0.6146 0.147 Uiso calc R 1

loop_
_atom_site_aniso_label
_atom_site_aniso_U_11
_atom_site_aniso_U_22
_atom_site_aniso_U_33
_atom_site_aniso_U_12
_atom_site_aniso_U_13
_atom_site_aniso_U_23
Mn1 0.0299(6) 0.0244(5) 0.0389(6) -0.0063(4) -0.0036(4) -0.0061(4)
Si2 0.0355(10) 0.0293(10) 0.0406(11) 0.0007(7) -0.0004(8) -0.0069(8)
O1 0.032(3) 0.054(3) 0.064(3) -0.003(2) 0.003(2) -0.020(2)
O2 0.047(3) 0.072(4) 0.047(3) 0.014(3) -0.013(3) 0.005(3)
O3 0.045(3) 0.049(3) 0.049(3) -0.007(2) 0.006(2) -0.019(2)
O4 0.068(4) 0.037(3) 0.055(3) 0.001(3) -0.008(3) 0.004(2)
N1 0.043(3) 0.041(3) 0.043(3) -0.013(2) -0.001(3) -0.012(3)
C1 0.039(4) 0.029(3) 0.044(4) 0.005(3) -0.006(3) -0.010(3)
C2 0.042(4) 0.030(4) 0.042(4) 0.007(3) 0.003(3) -0.006(3)
C3 0.036(4) 0.028(3) 0.044(4) 0.001(3) -0.003(3) -0.012(3)
C4 0.052(4) 0.033(4) 0.044(4) -0.001(3) -0.004(3) -0.014(3)
C5 0.037(4) 0.034(4) 0.054(4) 0.001(3) 0.006(3) -0.018(3)
C6 0.053(5) 0.054(5) 0.068(5) -0.009(4) 0.004(4) -0.033(4)
C7 0.034(4) 0.063(5) 0.065(5) -0.005(3) 0.003(3) -0.029(4)
C8 0.051(4) 0.044(4) 0.045(4) 0.005(3) -0.009(3) -0.011(3)
C9 0.051(4) 0.050(4) 0.057(5) -0.006(3) 0.009(4) -0.014(4)
C10 0.037(4) 0.033(4) 0.044(4) 0.005(3) -0.001(3) -0.009(3)
C11 0.049(4) 0.039(4) 0.065(5) -0.001(3) -0.016(4) -0.014(4)
C12 0.043(4) 0.036(4) 0.065(5) -0.002(3) -0.031(4) 0.002(3)
C13 0.038(4) 0.049(5) 0.038(4) 0.015(3) -0.003(3) -0.001(3)
C14 0.038(4) 0.033(4) 0.034(4) 0.009(3) -0.005(3) -0.005(3)
C15 0.044(4) 0.052(5) 0.051(4) 0.008(3) -0.019(3) -0.012(4)
C16 0.050(4) 0.034(4) 0.065(5) -0.008(3) -0.020(4) -0.002(3)
C17 0.044(4) 0.047(5) 0.104(7) -0.008(3) 0.018(4) -0.043(5)
C18 0.039(4) 0.062(5) 0.113(7) -0.021(4) 0.020(4) -0.051(5)
C19 0.045(4) 0.044(4) 0.061(5) -0.016(3) 0.011(3) -0.027(4)
C20 0.081(7) 0.102(8) 0.245(15) -0.057(6) 0.087(8) -0.124(10)
C21 0.060(6) 0.093(7) 0.240(13) -0.053(5) 0.078(7) -0.124(9)

loop_
_atom_type_symbol
_atom_type_description
_atom_type_scat_dispersion_real
_atom_type_scat_dispersion_imag
_atom_type_scat_source
C C 0.0033 0.0016 'International Tables Vol C Tables 4.2.6.8 and 6.1.1.4'
H H 0.0000 0.0000 'International Tables Vol C Tables 4.2.6.8 and 6.1.1.4'
N N 0.0061 0.0033 'International Tables Vol C Tables 4.2.6.8 and 6.1.1.4'
O O 0.0106 0.0060 'International Tables Vol C Tables 4.2.6.8 and 6.1.1.4'
Si Si 0.0817 0.0704 'International Tables Vol C Tables 4.2.6.8 and 6.1.1.4'
Mn Mn 0.3368 0.7283 'International Tables Vol C Tables 4.2.6.8 and 6.1.1.4'

loop_
_geom_angle_atom_site_label_1
_geom_angle_atom_site_label_2
_geom_angle_atom_site_label_3
_geom_angle_site_symmetry_1
_geom_angle_site_symmetry_3
_geom_angle
O3 Mn1 O1 . . 158.89(18)
O3 Mn1 O4 . . 88.06(18)
O1 Mn1 O4 . . 92.45(18)
O3 Mn1 O2 . . 85.59(18)
O1 Mn1 O2 . . 85.90(18)
O4 Mn1 O2 . . 157.4(2)
O3 Mn1 N1 . . 99.11(19)
O1 Mn1 N1 . . 100.65(19)
O4 Mn1 N1 . . 109.1(2)
O2 Mn1 N1 . . 93.3(2)
O3 Mn1 Mn1 . 2_666 77.22(13)
O1 Mn1 Mn1 . 2_666 81.69(13)
O4 Mn1 Mn1 . 2_666 94.06(15)
O2 Mn1 Mn1 . 2_666 63.37(15)
N1 Mn1 Mn1 . 2_666 156.49(15)
C8 Si2 C9 . . 112.2(3)
C8 Si2 C1 . . 110.4(3)
C9 Si2 C1 . . 109.4(3)
C8 Si2 C10 . . 108.3(3)
C9 Si2 C10 . . 110.6(3)
C1 Si2 C10 . . 105.8(3)
C2 O1 Mn1 . . 125.5(4)
C13 O2 Mn1 2_666 . 149.6(5)
C2 O3 Mn1 2_666 . 131.6(4)
C13 O4 Mn1 . . 108.2(5)
C21 N1 C17 . . 115.7(6)
C21 N1 Mn1 . . 120.4(5)
C17 N1 Mn1 . . 123.9(5)
C5 C1 C6 . . 115.4(6)
C5 C1 Si2 . . 122.5(5)
C6 C1 Si2 . . 122.1(5)
O1 C2 O3 . 2_666 123.9(6)
O1 C2 C3 . . 118.8(6)
O3 C2 C3 2_666 . 117.2(6)
C4 C3 C7 . . 117.8(6)
C4 C3 C2 . . 121.2(6)
C7 C3 C2 . . 121.0(6)
C3 C4 C5 . . 120.9(6)
C3 C4 H4 . . 119.6
C5 C4 H4 . . 119.6
C1 C5 C4 . . 122.8(6)
C1 C5 H5 . . 118.6
C4 C5 H5 . . 118.6
C7 C6 C1 . . 122.0(6)
C7 C6 H6 . . 119.0
C1 C6 H6 . . 119.0
C3 C7 C6 . . 121.2(6)
C3 C7 H7 . . 119.4
C6 C7 H7 . . 119.4
Si2 C8 H8A . . 109.5
Si2 C8 H8B . . 109.5
H8A C8 H8B . . 109.5
Si2 C8 H8C . . 109.5
H8A C8 H8C . . 109.5
H8B C8 H8C . . 109.5
Si2 C9 H9A . . 109.5
Si2 C9 H9B . . 109.5
H9A C9 H9B . . 109.5
Si2 C9 H9C . . 109.5
H9A C9 H9C . . 109.5
H9B C9 H9C . . 109.5
C12 C10 C11 . . 116.6(6)
C12 C10 Si2 . . 120.8(5)
C11 C10 Si2 . . 122.5(5)
C15 C11 C10 1_465 . 121.2(6)
C15 C11 H11 1_465 . 119.4
C10 C11 H11 . . 119.4
C10 C12 C16 . 1_465 122.2(6)
C10 C12 H12 . . 118.9
C16 C12 H12 1_465 . 118.9
O4 C13 O2 . 2_666 124.6(7)
O4 C13 C14 . . 118.9(7)
O2 C13 C14 2_666 . 116.5(7)
C15 C14 C16 . . 118.1(6)
C15 C14 C13 . . 121.9(6)
C16 C14 C13 . . 120.0(6)
C14 C15 C11 . 1_645 121.6(6)
C14 C15 H15 . . 119.2
C11 C15 H15 1_645 . 119.2
C14 C16 C12 . 1_645 120.3(6)
C14 C16 H16 . . 119.8
C12 C16 H16 1_645 . 119.8
N1 C17 C18 . . 122.9(6)
N1 C17 H17 . . 118.5
C18 C17 H17 . . 118.5
C19 C18 C17 . . 121.0(6)
C19 C18 H18 . . 119.5
C17 C18 H18 . . 119.5
C18 C19 C20 . . 116.1(7)
C18 C19 C19 . 2_776 122.0(7)
C20 C19 C19 . 2_776 121.8(8)
C19 C20 C21 . . 119.1(8)
C19 C20 H20 . . 120.5
C21 C20 H20 . . 120.5
N1 C21 C20 . . 124.9(7)
N1 C21 H21 . . 117.5
C20 C21 H21 . . 117.5

loop_
_geom_bond_atom_site_label_1
_geom_bond_atom_site_label_2
_geom_bond_site_symmetry_2
_geom_bond_distance
Mn1 O3 . 2.111(4)
Mn1 O1 . 2.121(4)
Mn1 O4 . 2.134(4)
Mn1 O2 . 2.145(5)
Mn1 N1 . 2.155(5)
Mn1 Mn1 2_666 3.0046(18)
Si2 C8 . 1.852(7)
Si2 C9 . 1.861(7)
Si2 C1 . 1.877(6)
Si2 C10 . 1.894(6)
O1 C2 . 1.256(8)
O2 C13 2_666 1.248(8)
O3 C2 2_666 1.273(8)
O4 C13 . 1.242(9)
N1 C21 . 1.288(9)
N1 C17 . 1.314(8)
C1 C5 . 1.388(8)
C1 C6 . 1.392(9)
C2 O3 2_666 1.273(8)
C2 C3 . 1.501(8)
C3 C4 . 1.365(9)
C3 C7 . 1.384(9)
C4 C5 . 1.390(8)
C4 H4 . 0.93
C5 H5 . 0.93
C6 C7 . 1.388(9)
C6 H6 . 0.93
C7 H7 . 0.93
C8 H8A . 0.96
C8 H8B . 0.96
C8 H8C . 0.96
C9 H9A . 0.96
C9 H9B . 0.96
C9 H9C . 0.96
C10 C12 . 1.386(9)
C10 C11 . 1.395(9)
C11 C15 1_465 1.387(9)
C11 H11 . 0.93
C12 C16 1_465 1.389(9)
C12 H12 . 0.93
C13 O2 2_666 1.248(8)
C13 C14 . 1.507(9)
C14 C15 . 1.370(9)
C14 C16 . 1.385(9)
C15 C11 1_645 1.387(9)
C15 H15 . 0.93
C16 C12 1_645 1.389(9)
C16 H16 . 0.93
C17 C18 . 1.378(10)
C17 H17 . 0.93
C18 C19 . 1.351(9)
C18 H18 . 0.93
C19 C20 . 1.352(10)
C19 C19 2_776 1.501(12)
C20 C21 . 1.392(11)
C20 H20 . 0.93
C21 H21 . 0.93
